data_7116295
loop_
_publ_author_name
'Xiao, Xiao'
'Feng, Minghao'
'Jiang, Xuefeng'

_publ_section_title
;
 Transition-metal-free persulfuration to construct unsymmetrical
 disulfides and mechanistic study of the sulfur redox process.
;
_journal_issue 20
_journal_name_full 'Chemical communications (Cambridge, England)'
_journal_page_first 4208
_journal_page_last 4211
_journal_paper_doi 10.1039/c4cc09633a
_journal_volume 51
_journal_year 2015
_chemical_formula_sum 'C15 H13 N S2'
_chemical_formula_weight 271.38
_chemical_name_systematic
; 
 ? 
;
_space_group_IT_number 61
_symmetry_cell_setting orthorhombic
_symmetry_space_group_name_Hall '-P 2ac 2ab'
_symmetry_space_group_name_H-M 'P b c a'
_atom_sites_solution_hydrogens geom
_atom_sites_solution_primary direct
_atom_sites_solution_secondary difmap
_audit_creation_method SHELXL-97
_audit_update_record
;
2014-08-01 deposited with the CCDC.
2015-01-05 downloaded from the CCDC.
;
_cell_angle_alpha 90.00
_cell_angle_beta 90.00
_cell_angle_gamma 90.00
_cell_formula_units_Z 8
_cell_length_a 6.1546(2)
_cell_length_b 15.4938(6)
_cell_length_c 28.9800(11)
_cell_measurement_temperature 296(2)
_cell_volume 2763.48(17)
_computing_structure_refinement 'SHELXL-97 (Sheldrick, 2008)'
_computing_structure_solution 'SHELXS-97 (Sheldrick, 2008)'
_diffrn_ambient_temperature 296(2)
_diffrn_measured_fraction_theta_full 0.999
_diffrn_measured_fraction_theta_max 0.999
_diffrn_radiation_monochromator graphite
_diffrn_radiation_source 'fine-focus sealed tube'
_diffrn_radiation_type MoK\a
_diffrn_radiation_wavelength 0.71073
_diffrn_reflns_av_R_equivalents 0.0677
_diffrn_reflns_av_sigmaI/netI 0.0284
_diffrn_reflns_limit_h_max 7
_diffrn_reflns_limit_h_min -7
_diffrn_reflns_limit_k_max 18
_diffrn_reflns_limit_k_min -18
_diffrn_reflns_limit_l_max 34
_diffrn_reflns_limit_l_min -34
_diffrn_reflns_number 29700
_diffrn_reflns_theta_full 25.01
_diffrn_reflns_theta_max 25.01
_diffrn_reflns_theta_min 1.41
_exptl_absorpt_coefficient_mu 0.366
_exptl_absorpt_correction_T_max 0.9540
_exptl_absorpt_correction_T_min 0.9109
_exptl_absorpt_correction_type multi-scan
_exptl_crystal_colour colorless
_exptl_crystal_density_diffrn 1.305
_exptl_crystal_density_method 'not measured'
_exptl_crystal_description block
_exptl_crystal_F_000 1136
_exptl_crystal_size_max 0.26
_exptl_crystal_size_mid 0.16
_exptl_crystal_size_min 0.13
_refine_diff_density_max 0.238
_refine_diff_density_min -0.209
_refine_diff_density_rms 0.039
_refine_ls_extinction_method none
_refine_ls_goodness_of_fit_ref 1.021
_refine_ls_hydrogen_treatment constr
_refine_ls_matrix_type full
_refine_ls_number_parameters 163
_refine_ls_number_reflns 2439
_refine_ls_number_restraints 0
_refine_ls_restrained_S_all 1.021
_refine_ls_R_factor_all 0.0641
_refine_ls_R_factor_gt 0.0380
_refine_ls_shift/su_max 0.000
_refine_ls_shift/su_mean 0.000
_refine_ls_structure_factor_coef Fsqd
_refine_ls_weighting_details 'calc w=1/[\s^2^(Fo^2^)+(0.0446P)^2^+1.1100P] where P=(Fo^2^+2Fc^2^)/3'
_refine_ls_weighting_scheme calc
_refine_ls_wR_factor_gt 0.0890
_refine_ls_wR_factor_ref 0.1029
_reflns_number_gt 1730
_reflns_number_total 2439
_reflns_threshold_expression >2sigma(I)
_cod_data_source_file c4cc09633a2.cif
_cod_data_source_block z
_cod_depositor_comments
;
The following automatic conversions were performed:

'_symmetry_cell_setting' value 'Orthorhombic' changed to
'orthorhombic' according to
/usr/data/users/saulius/crontab/automatic-downloads/rss-feeds/RSC/lib/dictionaries/cif_core.dic
dictionary named 'cif_core.dic' version 2.4.2 from 2011-04-26.

Automatic conversion script
Id: cif_fix_values 2935 2014-11-11 08:27:57Z andrius 

 Adding full bibliography for 7116295--7116297.cif.
;
_cod_original_sg_symbol_H-M Pbca
_cod_database_code 7116295

loop_
_symmetry_equiv_pos_as_xyz
'x, y, z'
'-x+1/2, -y, z+1/2'
'-x, y+1/2, -z+1/2'
'x+1/2, -y+1/2, -z'
'-x, -y, -z'
'x-1/2, y, -z-1/2'
'x, -y-1/2, z-1/2'
'-x-1/2, y-1/2, z'

loop_
_atom_site_label
_atom_site_type_symbol
_atom_site_fract_x
_atom_site_fract_y
_atom_site_fract_z
_atom_site_U_iso_or_equiv
_atom_site_adp_type
_atom_site_occupancy
_atom_site_symmetry_multiplicity
_atom_site_calc_flag
_atom_site_refinement_flags
S1 S 0.05913(11) 0.89563(4) 0.12302(2) 0.0553(2) Uani 1 1 d .
S2 S 0.27326(13) 0.88182(4) 0.17525(2) 0.0576(2) Uani 1 1 d .
N1 N 0.7729(5) 0.50376(17) 0.04653(10) 0.0845(8) Uani 1 1 d .
C1 C 0.5472(4) 0.79150(16) 0.08370(9) 0.0517(6) Uani 1 1 d .
H1A H 0.6145 0.8381 0.0980 0.062 Uiso 1 1 calc R
C2 C 0.6554(4) 0.71406(17) 0.08027(9) 0.0534(7) Uani 1 1 d .
H2A H 0.7945 0.7083 0.0924 0.064 Uiso 1 1 calc R
C3 C 0.5566(4) 0.64468(15) 0.05867(8) 0.0492(6) Uani 1 1 d .
C4 C 0.3488(4) 0.65313(16) 0.04089(9) 0.0517(6) Uani 1 1 d .
H4A H 0.2820 0.6067 0.0263 0.062 Uiso 1 1 calc R
C5 C 0.2418(4) 0.73066(16) 0.04495(8) 0.0501(6) Uani 1 1 d .
H5A H 0.1016 0.7360 0.0333 0.060 Uiso 1 1 calc R
C6 C 0.3393(4) 0.80109(15) 0.06611(8) 0.0455(6) Uani 1 1 d .
C7 C 0.2244(4) 0.88560(16) 0.07081(8) 0.0539(7) Uani 1 1 d .
H7A H 0.1314 0.8937 0.0441 0.065 Uiso 1 1 calc R
H7B H 0.3316 0.9315 0.0706 0.065 Uiso 1 1 calc R
C8 C 0.4101(4) 0.98283(14) 0.17957(8) 0.0433(6) Uani 1 1 d .
C9 C 0.3237(4) 1.06049(15) 0.16570(8) 0.0502(6) Uani 1 1 d .
H9A H 0.1891 1.0620 0.1511 0.060 Uiso 1 1 calc R
C10 C 0.4360(4) 1.13598(15) 0.17335(9) 0.0546(7) Uani 1 1 d .
H10A H 0.3757 1.1880 0.1637 0.065 Uiso 1 1 calc R
C11 C 0.6360(4) 1.13628(16) 0.19494(8) 0.0515(6) Uani 1 1 d .
C12 C 0.7210(4) 1.05760(18) 0.20782(8) 0.0550(7) Uani 1 1 d .
H12A H 0.8563 1.0560 0.2221 0.066 Uiso 1 1 calc R
C13 C 0.6126(4) 0.98141(16) 0.20028(9) 0.0511(6) Uani 1 1 d .
H13A H 0.6749 0.9292 0.2090 0.061 Uiso 1 1 calc R
C14 C 0.6756(5) 0.56544(19) 0.05247(10) 0.0607(7) Uani 1 1 d .
C15 C 0.7546(5) 1.21969(18) 0.20479(10) 0.0762(9) Uani 1 1 d .
H15A H 0.8905 1.2072 0.2196 0.114 Uiso 1 1 calc R
H15B H 0.6675 1.2551 0.2247 0.114 Uiso 1 1 calc R
H15C H 0.7809 1.2497 0.1763 0.114 Uiso 1 1 calc R

loop_
_atom_site_aniso_label
_atom_site_aniso_U_11
_atom_site_aniso_U_22
_atom_site_aniso_U_33
_atom_site_aniso_U_23
_atom_site_aniso_U_13
_atom_site_aniso_U_12
S1 0.0469(4) 0.0607(4) 0.0583(4) -0.0126(3) -0.0005(3) -0.0047(3)
S2 0.0787(5) 0.0451(4) 0.0489(4) 0.0012(3) -0.0068(4) -0.0065(3)
N1 0.092(2) 0.0658(16) 0.096(2) 0.0007(14) 0.0079(17) 0.0158(16)
C1 0.0468(15) 0.0551(15) 0.0532(16) -0.0083(12) -0.0020(13) -0.0073(13)
C2 0.0397(15) 0.0707(18) 0.0499(15) -0.0017(13) -0.0031(12) -0.0003(13)
C3 0.0534(16) 0.0490(14) 0.0452(14) 0.0019(11) 0.0067(13) -0.0006(12)
C4 0.0533(16) 0.0512(15) 0.0506(15) -0.0074(12) 0.0016(13) -0.0117(13)
C5 0.0415(14) 0.0640(16) 0.0449(14) -0.0059(12) -0.0036(11) -0.0048(13)
C6 0.0484(15) 0.0519(14) 0.0360(13) 0.0020(10) 0.0006(11) -0.0031(12)
C7 0.0583(16) 0.0554(15) 0.0480(15) 0.0012(12) -0.0041(13) 0.0021(13)
C8 0.0508(15) 0.0419(13) 0.0371(13) -0.0023(10) -0.0002(11) 0.0031(11)
C9 0.0468(15) 0.0499(14) 0.0539(16) 0.0020(12) -0.0124(12) 0.0018(12)
C10 0.0642(18) 0.0428(14) 0.0566(16) 0.0065(11) -0.0093(14) 0.0002(13)
C11 0.0563(16) 0.0580(16) 0.0402(13) 0.0020(12) -0.0005(12) -0.0123(13)
C12 0.0445(15) 0.0737(18) 0.0469(15) 0.0024(13) -0.0055(12) -0.0018(14)
C13 0.0528(16) 0.0516(15) 0.0490(15) -0.0004(12) -0.0064(12) 0.0094(13)
C14 0.0617(19) 0.0595(17) 0.0609(18) 0.0045(14) 0.0073(14) 0.0015(15)
C15 0.083(2) 0.075(2) 0.071(2) 0.0045(16) -0.0090(17) -0.0331(17)

loop_
_atom_type_symbol
_atom_type_description
_atom_type_scat_dispersion_real
_atom_type_scat_dispersion_imag
_atom_type_scat_source
C C 0.0033 0.0016 'International Tables Vol C Tables 4.2.6.8 and 6.1.1.4'
H H 0.0000 0.0000 'International Tables Vol C Tables 4.2.6.8 and 6.1.1.4'
N N 0.0061 0.0033 'International Tables Vol C Tables 4.2.6.8 and 6.1.1.4'
S S 0.1246 0.1234 'International Tables Vol C Tables 4.2.6.8 and 6.1.1.4'

loop_
_geom_angle_atom_site_label_1
_geom_angle_atom_site_label_2
_geom_angle_atom_site_label_3
_geom_angle
C7 S1 S2 104.37(9)
C8 S2 S1 105.55(8)
C2 C1 C6 120.9(2)
C2 C1 H1A 119.5
C6 C1 H1A 119.5
C1 C2 C3 119.8(2)
C1 C2 H2A 120.1
C3 C2 H2A 120.1
C2 C3 C4 120.0(2)
C2 C3 C14 119.6(2)
C4 C3 C14 120.3(2)
C5 C4 C3 119.5(2)
C5 C4 H4A 120.2
C3 C4 H4A 120.2
C4 C5 C6 121.2(2)
C4 C5 H5A 119.4
C6 C5 H5A 119.4
C1 C6 C5 118.5(2)
C1 C6 C7 119.8(2)
C5 C6 C7 121.6(2)
C6 C7 S1 114.39(17)
C6 C7 H7A 108.7
S1 C7 H7A 108.7
C6 C7 H7B 108.7
S1 C7 H7B 108.7
H7A C7 H7B 107.6
C9 C8 C13 119.3(2)
C9 C8 S2 124.42(19)
C13 C8 S2 116.24(18)
C8 C9 C10 120.1(2)
C8 C9 H9A 119.9
C10 C9 H9A 119.9
C9 C10 C11 121.6(2)
C9 C10 H10A 119.2
C11 C10 H10A 119.2
C12 C11 C10 117.3(2)
C12 C11 C15 121.5(3)
C10 C11 C15 121.3(2)
C13 C12 C11 122.2(2)
C13 C12 H12A 118.9
C11 C12 H12A 118.9
C12 C13 C8 119.5(2)
C12 C13 H13A 120.2
C8 C13 H13A 120.2
N1 C14 C3 178.1(3)
C11 C15 H15A 109.5
C11 C15 H15B 109.5
H15A C15 H15B 109.5
C11 C15 H15C 109.5
H15A C15 H15C 109.5
H15B C15 H15C 109.5

loop_
_geom_bond_atom_site_label_1
_geom_bond_atom_site_label_2
_geom_bond_distance
S1 C7 1.830(2)
S1 S2 2.0183(10)
S2 C8 1.782(2)
N1 C14 1.141(3)
C1 C2 1.376(3)
C1 C6 1.385(3)
C1 H1A 0.9300
C2 C3 1.385(3)
C2 H2A 0.9300
C3 C4 1.385(4)
C3 C14 1.441(4)
C4 C5 1.375(3)
C4 H4A 0.9300
C5 C6 1.388(3)
C5 H5A 0.9300
C6 C7 1.495(3)
C7 H7A 0.9700
C7 H7B 0.9700
C8 C9 1.375(3)
C8 C13 1.384(3)
C9 C10 1.377(3)
C9 H9A 0.9300
C10 C11 1.381(4)
C10 H10A 0.9300
C11 C12 1.378(3)
C11 C15 1.511(3)
C12 C13 1.374(3)
C12 H12A 0.9300
C13 H13A 0.9300
C15 H15A 0.9600
C15 H15B 0.9600
C15 H15C 0.9600

loop_
_geom_torsion_atom_site_label_1
_geom_torsion_atom_site_label_2
_geom_torsion_atom_site_label_3
_geom_torsion_atom_site_label_4
_geom_torsion
C7 S1 S2 C8 77.84(12)
C6 C1 C2 C3 0.5(4)
C1 C2 C3 C4 -0.5(4)
C1 C2 C3 C14 176.0(2)
C2 C3 C4 C5 -0.1(4)
C14 C3 C4 C5 -176.6(2)
C3 C4 C5 C6 0.8(4)
C2 C1 C6 C5 0.1(4)
C2 C1 C6 C7 179.2(2)
C4 C5 C6 C1 -0.8(4)
C4 C5 C6 C7 -179.9(2)
C1 C6 C7 S1 -90.9(3)
C5 C6 C7 S1 88.2(3)
S2 S1 C7 C6 60.38(19)
S1 S2 C8 C9 25.7(2)
S1 S2 C8 C13 -157.22(17)
C13 C8 C9 C10 -1.4(4)
S2 C8 C9 C10 175.5(2)
C8 C9 C10 C11 -0.1(4)
C9 C10 C11 C12 1.2(4)
C9 C10 C11 C15 -177.7(2)
C10 C11 C12 C13 -0.8(4)
C15 C11 C12 C13 178.2(3)
C11 C12 C13 C8 -0.8(4)
C9 C8 C13 C12 1.8(4)
S2 C8 C13 C12 -175.34(19)
C2 C3 C14 N1 -78(11)
C4 C3 C14 N1 98(11)
